data_7029972
loop_
_publ_author_name
'Hao, Pengfei'
'Yang, Zhi'
'Ma, Xiaoli'
'Wang, Xiujuan'
'Liu, Zhihong'
'Roesky, Herbert W.'
'Sun, Kening'
'Li, Jiarong'
'Zhong, Mingdong'

_publ_section_title
;
 Synthesis and characterization of compounds with the Al-O-X (X = Si, P,
 C) structural motif.
;
_journal_issue 43
_journal_name_full 'Dalton transactions (Cambridge, England : 2003)'
_journal_page_first 13520
_journal_page_last 13524
_journal_paper_doi 10.1039/c2dt31872e
_journal_volume 41
_journal_year 2012
_chemical_formula_sum 'C56.5 H65 Al N2 O4 P2'
_chemical_formula_weight 925.03
_chemical_name_systematic
;
?
;
_space_group_IT_number 14
_symmetry_cell_setting monoclinic
_symmetry_space_group_name_Hall '-P 2ybc'
_symmetry_space_group_name_H-M 'P 1 21/c 1'
_atom_sites_solution_hydrogens geom
_atom_sites_solution_primary direct
_atom_sites_solution_secondary difmap
_audit_creation_method SHELXL-97
_cell_angle_alpha 90.00
_cell_angle_beta 115.176(2)
_cell_angle_gamma 90.00
_cell_formula_units_Z 4
_cell_length_a 12.3271(19)
_cell_length_b 42.636(6)
_cell_length_c 10.5983(16)
_cell_measurement_reflns_used 9159
_cell_measurement_temperature 153(2)
_cell_measurement_theta_max 27.531
_cell_measurement_theta_min 3.007
_cell_volume 5041.1(13)
_computing_cell_refinement 'CrystalClear (Rigaku Inc., 2008)'
_computing_data_collection 'CrystalClear (Rigaku Inc., 2008)'
_computing_data_reduction 'CrystalClear (Rigaku Inc., 2008)'
_computing_molecular_graphics 'Bruker SHELXTL'
_computing_publication_material 'Bruker SHELXTL'
_computing_structure_refinement 'SHELXL-97 (Sheldrick, 1997)'
_computing_structure_solution 'SHELXS-97 (Sheldrick, 1990)'
_diffrn_ambient_temperature 153(2)
_diffrn_detector_area_resol_mean 28.5714
_diffrn_measured_fraction_theta_full 0.993
_diffrn_measured_fraction_theta_max 0.993
_diffrn_measurement_device_type AFC10/Saturn724+
_diffrn_measurement_method 'phi and omega scans'
_diffrn_radiation_monochromator graphite
_diffrn_radiation_source 'Rotating Anode'
_diffrn_radiation_type MoK\a
_diffrn_radiation_wavelength 0.71073
_diffrn_reflns_av_R_equivalents 0.1050
_diffrn_reflns_av_sigmaI/netI 0.1034
_diffrn_reflns_limit_h_max 16
_diffrn_reflns_limit_h_min -15
_diffrn_reflns_limit_k_max 55
_diffrn_reflns_limit_k_min -55
_diffrn_reflns_limit_l_max 13
_diffrn_reflns_limit_l_min -13
_diffrn_reflns_number 47321
_diffrn_reflns_theta_full 27.49
_diffrn_reflns_theta_max 27.49
_diffrn_reflns_theta_min 3.01
_diffrn_standards_interval_count 0
_diffrn_standards_interval_time 0
_diffrn_standards_number 0
_exptl_absorpt_coefficient_mu 0.151
_exptl_absorpt_correction_T_max 0.9946
_exptl_absorpt_correction_T_min 0.9614
_exptl_absorpt_correction_type multi-scan
_exptl_crystal_colour Colorless
_exptl_crystal_density_diffrn 1.219
_exptl_crystal_density_method 'not measured'
_exptl_crystal_description Platelet
_exptl_crystal_F_000 1972
_exptl_crystal_size_max 0.26
_exptl_crystal_size_mid 0.11
_exptl_crystal_size_min 0.04
_refine_diff_density_max 0.434
_refine_diff_density_min -0.305
_refine_diff_density_rms 0.069
_refine_ls_extinction_method none
_refine_ls_goodness_of_fit_ref 1.001
_refine_ls_hydrogen_treatment constr
_refine_ls_matrix_type full
_refine_ls_number_parameters 606
_refine_ls_number_reflns 11466
_refine_ls_number_restraints 1
_refine_ls_restrained_S_all 1.002
_refine_ls_R_factor_all 0.1312
_refine_ls_R_factor_gt 0.0695
_refine_ls_shift/su_max 0.001
_refine_ls_shift/su_mean 0.000
_refine_ls_structure_factor_coef Fsqd
_refine_ls_weighting_details 'calc w=1/[\s^2^(Fo^2^)+(0.0616P)^2^+2.6900P] where P=(Fo^2^+2Fc^2^)/3'
_refine_ls_weighting_scheme calc
_refine_ls_wR_factor_gt 0.1370
_refine_ls_wR_factor_ref 0.1640
_reflns_number_gt 6750
_reflns_number_total 11466
_reflns_threshold_expression >2sigma(I)
_cod_data_source_file c2dt31872e.txt
_cod_data_source_block 4
_cod_depositor_comments
;
The following automatic conversions were performed:

'_symmetry_cell_setting' value 'Monoclinic' changed to 'monoclinic'
according to
/usr/data/users/saulius/automatic-downloads/retrospective/RSC/lib/dictionaries/cif_core.dic
dictionary named 'cif_core.dic' version 2.4.2 from 2011-04-26.

Automatic conversion script
Id: cif_fix_values 2281 2013-09-26 08:29:07Z andrius 

The following automatic conversions were performed:

'_exptl_absorpt_correction_type' value 'Multi-scans' was replaced
with the value 'multi-scan' as specified in the replacement file
'src/cod-tools/trunk/data/replacement-values/replacement_values.lst'.

Automatic conversion script
Id: cif_fix_values 5376 2017-05-30 11:51:03Z andrius 
;
_cod_original_sg_symbol_H-M P2(1)/c
_cod_original_formula_sum 'C56.50 H65 Al N2 O4 P2'
_cod_database_code 7029972

loop_
_symmetry_equiv_pos_as_xyz
'x, y, z'
'-x, y+1/2, -z+1/2'
'-x, -y, -z'
'x, -y-1/2, z-1/2'

loop_
_atom_site_label
_atom_site_type_symbol
_atom_site_fract_x
_atom_site_fract_y
_atom_site_fract_z
_atom_site_U_iso_or_equiv
_atom_site_adp_type
_atom_site_occupancy
_atom_site_symmetry_multiplicity
_atom_site_calc_flag
_atom_site_refinement_flags
_atom_site_disorder_assembly
_atom_site_disorder_group
Al1 Al 0.43708(8) 0.63115(2) 0.51222(8) 0.0184(2) Uani 1 1 d . . .
P1 P 0.61758(7) 0.674189(19) 0.45374(8) 0.02136(18) Uani 1 1 d . . .
P2 P 0.19100(7) 0.62615(2) 0.24083(8) 0.02355(19) Uani 1 1 d . . .
O1 O 0.55459(17) 0.65481(5) 0.5286(2) 0.0241(5) Uani 1 1 d . . .
O2 O 0.54087(19) 0.68348(5) 0.3091(2) 0.0296(5) Uani 1 1 d . . .
O3 O 0.32558(17) 0.62899(5) 0.34317(19) 0.0238(5) Uani 1 1 d . . .
O4 O 0.10562(19) 0.62768(6) 0.3046(2) 0.0337(5) Uani 1 1 d . . .
N1 N 0.3732(2) 0.64412(6) 0.6359(2) 0.0200(5) Uani 1 1 d . . .
N2 N 0.4802(2) 0.59020(6) 0.5758(2) 0.0208(5) Uani 1 1 d . . .
C1 C 0.2958(3) 0.69863(7) 0.6227(3) 0.0231(7) Uani 1 1 d . . .
C2 C 0.3119(3) 0.72875(8) 0.6791(3) 0.0302(7) Uani 1 1 d . . .
H2 H 0.2534 0.7444 0.6333 0.036 Uiso 1 1 calc R . .
C3 C 0.4108(3) 0.73635(8) 0.7999(3) 0.0341(8) Uani 1 1 d . . .
H3 H 0.4200 0.7569 0.8375 0.041 Uiso 1 1 calc R . .
C4 C 0.4968(3) 0.71355(8) 0.8658(3) 0.0300(7) Uani 1 1 d . . .
H4 H 0.5648 0.7188 0.9490 0.036 Uiso 1 1 calc R . .
C5 C 0.4865(3) 0.68334(7) 0.8140(3) 0.0239(7) Uani 1 1 d . . .
C6 C 0.3839(3) 0.67589(7) 0.6914(3) 0.0210(6) Uani 1 1 d . . .
C7 C 0.3098(3) 0.62268(7) 0.6668(3) 0.0226(7) Uani 1 1 d . . .
C8 C 0.3132(3) 0.59064(7) 0.6365(3) 0.0251(7) Uani 1 1 d . . .
H8 H 0.2504 0.5781 0.6391 0.030 Uiso 1 1 calc R . .
C9 C 0.3968(3) 0.57483(7) 0.6032(3) 0.0233(7) Uani 1 1 d . . .
C10 C 0.5837(3) 0.57240(7) 0.5812(3) 0.0246(7) Uani 1 1 d . . .
C11 C 0.6791(3) 0.56638(7) 0.7116(3) 0.0273(7) Uani 1 1 d . . .
C12 C 0.7770(3) 0.54924(8) 0.7140(4) 0.0352(8) Uani 1 1 d . . .
H12 H 0.8421 0.5448 0.8011 0.042 Uiso 1 1 calc R . .
C13 C 0.7809(3) 0.53874(9) 0.5931(4) 0.0380(9) Uani 1 1 d . . .
H13 H 0.8481 0.5272 0.5969 0.046 Uiso 1 1 calc R . .
C14 C 0.6867(3) 0.54516(8) 0.4669(3) 0.0333(8) Uani 1 1 d . . .
H14 H 0.6908 0.5383 0.3837 0.040 Uiso 1 1 calc R . .
C15 C 0.5853(3) 0.56149(7) 0.4572(3) 0.0258(7) Uani 1 1 d . . .
C16 C 0.1870(3) 0.69218(8) 0.4865(3) 0.0286(7) Uani 1 1 d . . .
H16 H 0.1828 0.6691 0.4676 0.034 Uiso 1 1 calc R . .
C17 C 0.0702(3) 0.70237(9) 0.4918(4) 0.0421(9) Uani 1 1 d . . .
H17A H 0.0614 0.6915 0.5683 0.050 Uiso 1 1 calc R . .
H17B H 0.0025 0.6971 0.4034 0.050 Uiso 1 1 calc R . .
H17C H 0.0719 0.7251 0.5071 0.050 Uiso 1 1 calc R . .
C18 C 0.2013(4) 0.70928(9) 0.3674(3) 0.0421(9) Uani 1 1 d . . .
H18A H 0.2113 0.7318 0.3876 0.051 Uiso 1 1 calc R . .
H18B H 0.1298 0.7058 0.2801 0.051 Uiso 1 1 calc R . .
H18C H 0.2720 0.7012 0.3581 0.051 Uiso 1 1 calc R . .
C19 C 0.5838(3) 0.65927(8) 0.8881(3) 0.0271(7) Uani 1 1 d . . .
H19 H 0.5855 0.6445 0.8158 0.033 Uiso 1 1 calc R . .
C20 C 0.7082(3) 0.67403(9) 0.9603(4) 0.0384(9) Uani 1 1 d . . .
H20A H 0.7230 0.6874 0.8940 0.046 Uiso 1 1 calc R . .
H20B H 0.7689 0.6574 0.9939 0.046 Uiso 1 1 calc R . .
H20C H 0.7126 0.6867 1.0394 0.046 Uiso 1 1 calc R . .
C21 C 0.5537(3) 0.64006(9) 0.9911(3) 0.0399(9) Uani 1 1 d . . .
H21A H 0.5427 0.6542 1.0577 0.048 Uiso 1 1 calc R . .
H21B H 0.6194 0.6255 1.0416 0.048 Uiso 1 1 calc R . .
H21C H 0.4797 0.6282 0.9401 0.048 Uiso 1 1 calc R . .
C22 C 0.2336(3) 0.63237(8) 0.7389(3) 0.0303(7) Uani 1 1 d . . .
H22A H 0.2821 0.6445 0.8224 0.036 Uiso 1 1 calc R . .
H22B H 0.2022 0.6137 0.7656 0.036 Uiso 1 1 calc R . .
H22C H 0.1667 0.6452 0.6756 0.036 Uiso 1 1 calc R . .
C23 C 0.3916(3) 0.53968(7) 0.5951(4) 0.0348(8) Uani 1 1 d . . .
H23A H 0.3602 0.5331 0.4973 0.042 Uiso 1 1 calc R . .
H23B H 0.3389 0.5319 0.6360 0.042 Uiso 1 1 calc R . .
H23C H 0.4723 0.5311 0.6466 0.042 Uiso 1 1 calc R . .
C24 C 0.6810(3) 0.57713(8) 0.8494(3) 0.0324(8) Uani 1 1 d . . .
H24 H 0.6172 0.5934 0.8286 0.039 Uiso 1 1 calc R . .
C25 C 0.8011(3) 0.59202(10) 0.9443(4) 0.0493(10) Uani 1 1 d . . .
H25A H 0.8638 0.5759 0.9749 0.059 Uiso 1 1 calc R . .
H25B H 0.7953 0.6013 1.0258 0.059 Uiso 1 1 calc R . .
H25C H 0.8212 0.6084 0.8929 0.059 Uiso 1 1 calc R . .
C26 C 0.6529(4) 0.54994(11) 0.9263(4) 0.0599(12) Uani 1 1 d . . .
H26A H 0.5735 0.5414 0.8677 0.072 Uiso 1 1 calc R . .
H26B H 0.6541 0.5577 1.0139 0.072 Uiso 1 1 calc R . .
H26C H 0.7134 0.5334 0.9463 0.072 Uiso 1 1 calc R . .
C27 C 0.4830(3) 0.56647(7) 0.3150(3) 0.0268(7) Uani 1 1 d . . .
H27 H 0.4135 0.5749 0.3297 0.032 Uiso 1 1 calc R . .
C28 C 0.5143(3) 0.59057(9) 0.2290(3) 0.0391(9) Uani 1 1 d . . .
H28A H 0.5349 0.6106 0.2793 0.047 Uiso 1 1 calc R . .
H28B H 0.4452 0.5936 0.1390 0.047 Uiso 1 1 calc R . .
H28C H 0.5827 0.5830 0.2135 0.047 Uiso 1 1 calc R . .
C29 C 0.4431(3) 0.53576(8) 0.2341(4) 0.0403(9) Uani 1 1 d . . .
H29A H 0.5082 0.5275 0.2141 0.048 Uiso 1 1 calc R . .
H29B H 0.3725 0.5396 0.1464 0.048 Uiso 1 1 calc R . .
H29C H 0.4229 0.5205 0.2900 0.048 Uiso 1 1 calc R . .
C30 C 0.6811(3) 0.70757(7) 0.5659(3) 0.0214(6) Uani 1 1 d . . .
C31 C 0.7931(3) 0.71916(8) 0.5854(3) 0.0293(7) Uani 1 1 d . . .
H31 H 0.8379 0.7086 0.5443 0.035 Uiso 1 1 calc R . .
C32 C 0.8395(3) 0.74599(8) 0.6644(3) 0.0354(8) Uani 1 1 d . . .
H32 H 0.9152 0.7540 0.6763 0.042 Uiso 1 1 calc R . .
C33 C 0.7747(3) 0.76101(8) 0.7256(3) 0.0358(8) Uani 1 1 d . . .
H33 H 0.8071 0.7791 0.7815 0.043 Uiso 1 1 calc R . .
C34 C 0.6640(3) 0.75007(8) 0.7063(3) 0.0334(8) Uani 1 1 d . . .
H34 H 0.6198 0.7607 0.7478 0.040 Uiso 1 1 calc R . .
C35 C 0.6165(3) 0.72343(8) 0.6262(3) 0.0286(7) Uani 1 1 d . . .
H35 H 0.5396 0.7160 0.6126 0.034 Uiso 1 1 calc R . .
C36 C 0.7414(3) 0.65055(7) 0.4656(3) 0.0259(7) Uani 1 1 d . . .
C37 C 0.8082(3) 0.63228(8) 0.5821(4) 0.0385(9) Uani 1 1 d . . .
H37 H 0.7867 0.6315 0.6582 0.046 Uiso 1 1 calc R . .
C38 C 0.9058(3) 0.61528(10) 0.5873(5) 0.0537(11) Uani 1 1 d . . .
H38 H 0.9508 0.6027 0.6665 0.064 Uiso 1 1 calc R . .
C39 C 0.9377(3) 0.61659(10) 0.4773(5) 0.0527(11) Uani 1 1 d . . .
H39 H 1.0056 0.6052 0.4822 0.063 Uiso 1 1 calc R . .
C40 C 0.8733(3) 0.63402(10) 0.3619(4) 0.0472(10) Uani 1 1 d . . .
H40 H 0.8954 0.6345 0.2863 0.057 Uiso 1 1 calc R . .
C41 C 0.7751(3) 0.65105(9) 0.3553(4) 0.0348(8) Uani 1 1 d . . .
H41 H 0.7302 0.6632 0.2747 0.042 Uiso 1 1 calc R . .
C42 C 0.1673(3) 0.65550(7) 0.1104(3) 0.0260(7) Uani 1 1 d . . .
C43 C 0.2607(3) 0.67018(8) 0.0930(3) 0.0300(7) Uani 1 1 d . . .
H43 H 0.3414 0.6650 0.1527 0.036 Uiso 1 1 calc R . .
C44 C 0.2366(3) 0.69243(8) -0.0113(3) 0.0350(8) Uani 1 1 d . . .
H44 H 0.3005 0.7025 -0.0228 0.042 Uiso 1 1 calc R . .
C45 C 0.1193(4) 0.69973(9) -0.0980(4) 0.0483(10) Uani 1 1 d . . .
H45 H 0.1025 0.7147 -0.1703 0.058 Uiso 1 1 calc R . .
C46 C 0.0262(4) 0.68546(10) -0.0804(4) 0.0528(11) Uani 1 1 d . . .
H46 H -0.0543 0.6908 -0.1402 0.063 Uiso 1 1 calc R . .
C47 C 0.0495(3) 0.66355(9) 0.0233(4) 0.0421(9) Uani 1 1 d . . .
H47 H -0.0149 0.6539 0.0355 0.051 Uiso 1 1 calc R . .
C48 C 0.1697(3) 0.58897(7) 0.1503(3) 0.0249(7) Uani 1 1 d . . .
C49 C 0.1577(3) 0.58634(8) 0.0147(3) 0.0349(8) Uani 1 1 d . . .
H49 H 0.1694 0.6043 -0.0310 0.042 Uiso 1 1 calc R . .
C50 C 0.1289(3) 0.55790(9) -0.0554(4) 0.0445(10) Uani 1 1 d . . .
H50 H 0.1192 0.5567 -0.1491 0.053 Uiso 1 1 calc R . .
C51 C 0.1144(3) 0.53174(9) 0.0098(4) 0.0451(10) Uani 1 1 d . . .
H51 H 0.0960 0.5122 -0.0378 0.054 Uiso 1 1 calc R . .
C52 C 0.1266(3) 0.53368(9) 0.1447(4) 0.0461(10) Uani 1 1 d . . .
H52 H 0.1169 0.5154 0.1902 0.055 Uiso 1 1 calc R . .
C53 C 0.1531(3) 0.56216(8) 0.2146(4) 0.0368(8) Uani 1 1 d . . .
H53 H 0.1599 0.5633 0.3072 0.044 Uiso 1 1 calc R . .
C54 C -0.0465(4) 0.47114(12) 0.4951(6) 0.0651(14) Uani 1 1 d . . .
H54 H -0.0780 0.4507 0.4929 0.078 Uiso 1 1 calc R . .
C55 C -0.1000(4) 0.49037(12) 0.3839(6) 0.0635(13) Uani 1 1 d . A .
H55 H -0.1689 0.4838 0.3043 0.076 Uiso 1 1 calc R . .
C56 C -0.0519(4) 0.51935(11) 0.3897(5) 0.0621(13) Uani 1 1 d D . .
H56 H -0.0872 0.5332 0.3125 0.074 Uiso 0.50 1 d PR A .
C57 C -0.1092(8) 0.5416(2) 0.2750(8) 0.068(3) Uani 0.50 1 d PD A 1
H57A H -0.1799 0.5319 0.2018 0.082 Uiso 0.50 1 calc PR A 1
H57B H -0.0524 0.5476 0.2368 0.082 Uiso 0.50 1 calc PR A 1
H57C H -0.1337 0.5604 0.3099 0.082 Uiso 0.50 1 calc PR A 1

loop_
_atom_site_aniso_label
_atom_site_aniso_U_11
_atom_site_aniso_U_22
_atom_site_aniso_U_33
_atom_site_aniso_U_23
_atom_site_aniso_U_13
_atom_site_aniso_U_12
Al1 0.0182(4) 0.0164(5) 0.0223(4) 0.0004(4) 0.0104(4) -0.0002(3)
P1 0.0190(4) 0.0210(4) 0.0253(4) 0.0000(3) 0.0107(3) -0.0021(3)
P2 0.0207(4) 0.0259(4) 0.0245(4) -0.0011(3) 0.0100(3) -0.0011(3)
O1 0.0209(11) 0.0236(12) 0.0307(11) -0.0023(9) 0.0136(9) -0.0045(9)
O2 0.0285(12) 0.0306(13) 0.0259(11) 0.0020(10) 0.0079(10) -0.0027(10)
O3 0.0215(11) 0.0262(12) 0.0218(10) 0.0001(9) 0.0076(9) -0.0004(9)
O4 0.0277(12) 0.0419(15) 0.0387(12) -0.0074(11) 0.0211(11) -0.0048(11)
N1 0.0194(12) 0.0200(13) 0.0220(12) -0.0006(10) 0.0102(11) -0.0003(10)
N2 0.0215(13) 0.0170(13) 0.0269(13) 0.0014(10) 0.0131(11) 0.0007(10)
C1 0.0223(15) 0.0182(16) 0.0307(16) 0.0009(13) 0.0131(14) 0.0018(12)
C2 0.0310(18) 0.0223(18) 0.0383(18) 0.0017(14) 0.0158(16) 0.0079(14)
C3 0.040(2) 0.0232(18) 0.0415(19) -0.0138(15) 0.0198(17) -0.0001(15)
C4 0.0290(17) 0.0266(18) 0.0336(17) -0.0083(14) 0.0126(15) -0.0043(14)
C5 0.0242(16) 0.0235(17) 0.0260(16) -0.0023(13) 0.0125(14) 0.0001(13)
C6 0.0224(15) 0.0199(16) 0.0250(15) -0.0008(12) 0.0143(13) -0.0012(12)
C7 0.0198(15) 0.0275(18) 0.0220(14) 0.0032(13) 0.0102(13) 0.0019(12)
C8 0.0229(16) 0.0237(17) 0.0333(17) 0.0011(14) 0.0163(14) -0.0077(13)
C9 0.0212(15) 0.0221(16) 0.0250(15) 0.0014(13) 0.0082(13) -0.0002(12)
C10 0.0251(16) 0.0137(15) 0.0375(17) 0.0015(13) 0.0157(14) 0.0024(12)
C11 0.0245(16) 0.0204(17) 0.0349(17) 0.0036(14) 0.0109(15) 0.0026(13)
C12 0.0263(17) 0.0303(19) 0.044(2) 0.0034(16) 0.0101(16) 0.0086(15)
C13 0.0267(18) 0.038(2) 0.049(2) -0.0043(17) 0.0156(17) 0.0105(15)
C14 0.0307(18) 0.034(2) 0.0406(19) -0.0056(16) 0.0206(16) 0.0008(15)
C15 0.0255(16) 0.0203(16) 0.0347(17) 0.0016(14) 0.0157(14) 0.0006(13)
C16 0.0256(17) 0.0200(17) 0.0364(18) 0.0011(14) 0.0094(15) 0.0043(13)
C17 0.0222(17) 0.041(2) 0.057(2) -0.0041(18) 0.0111(17) 0.0068(15)
C18 0.056(2) 0.032(2) 0.0329(18) -0.0019(16) 0.0144(18) 0.0052(18)
C19 0.0275(17) 0.0253(18) 0.0262(16) -0.0032(13) 0.0090(14) 0.0013(13)
C20 0.0279(18) 0.037(2) 0.042(2) 0.0051(17) 0.0070(16) 0.0008(16)
C21 0.034(2) 0.045(2) 0.0347(19) 0.0079(17) 0.0093(16) -0.0011(17)
C22 0.0333(18) 0.0297(19) 0.0371(18) -0.0009(15) 0.0238(16) -0.0024(14)
C23 0.0355(19) 0.0177(17) 0.057(2) 0.0032(16) 0.0258(18) -0.0018(14)
C24 0.0303(18) 0.0301(19) 0.0315(17) 0.0003(15) 0.0081(15) 0.0047(15)
C25 0.052(2) 0.051(3) 0.039(2) -0.0089(19) 0.0135(19) -0.002(2)
C26 0.081(3) 0.059(3) 0.052(2) -0.003(2) 0.040(2) -0.008(2)
C27 0.0256(16) 0.0221(17) 0.0337(17) -0.0008(14) 0.0136(15) 0.0013(13)
C28 0.039(2) 0.043(2) 0.0380(19) 0.0003(17) 0.0195(17) -0.0037(17)
C29 0.040(2) 0.027(2) 0.050(2) -0.0107(16) 0.0148(18) 0.0051(15)
C30 0.0222(15) 0.0176(16) 0.0204(14) 0.0033(12) 0.0053(13) 0.0003(12)
C31 0.0250(16) 0.0277(18) 0.0330(17) 0.0003(14) 0.0101(14) -0.0027(14)
C32 0.0251(17) 0.034(2) 0.0399(19) 0.0002(16) 0.0067(16) -0.0091(15)
C33 0.041(2) 0.0253(19) 0.0310(18) -0.0024(14) 0.0051(16) -0.0061(15)
C34 0.042(2) 0.0265(19) 0.0312(17) -0.0048(14) 0.0151(16) -0.0004(15)
C35 0.0289(17) 0.0265(18) 0.0310(17) 0.0009(14) 0.0135(15) -0.0018(14)
C36 0.0209(15) 0.0227(17) 0.0345(17) -0.0042(14) 0.0123(14) -0.0068(13)
C37 0.0294(18) 0.035(2) 0.053(2) 0.0094(17) 0.0190(17) 0.0033(15)
C38 0.034(2) 0.044(3) 0.081(3) 0.020(2) 0.021(2) 0.0086(18)
C39 0.028(2) 0.045(3) 0.089(3) -0.010(2) 0.029(2) 0.0041(18)
C40 0.0283(19) 0.060(3) 0.057(2) -0.026(2) 0.0212(19) -0.0064(18)
C41 0.0290(18) 0.039(2) 0.0405(19) -0.0098(16) 0.0185(16) -0.0053(15)
C42 0.0251(16) 0.0217(16) 0.0262(16) -0.0040(13) 0.0060(14) 0.0004(13)
C43 0.0307(17) 0.0275(19) 0.0310(17) -0.0049(14) 0.0124(15) -0.0017(14)
C44 0.047(2) 0.0265(19) 0.0344(18) 0.0002(15) 0.0205(17) -0.0034(16)
C45 0.066(3) 0.029(2) 0.036(2) 0.0064(16) 0.009(2) -0.0003(19)
C46 0.042(2) 0.041(2) 0.051(2) 0.014(2) -0.004(2) 0.0025(18)
C47 0.0307(19) 0.035(2) 0.048(2) 0.0069(18) 0.0041(17) 0.0001(16)
C48 0.0224(16) 0.0238(17) 0.0255(16) -0.0059(13) 0.0074(13) -0.0025(13)
C49 0.043(2) 0.029(2) 0.0345(18) -0.0037(15) 0.0185(17) -0.0022(16)
C50 0.050(2) 0.038(2) 0.037(2) -0.0121(17) 0.0115(18) -0.0006(18)
C51 0.035(2) 0.028(2) 0.059(2) -0.0175(18) 0.0080(19) -0.0037(16)
C52 0.047(2) 0.025(2) 0.065(3) 0.0012(18) 0.023(2) -0.0071(17)
C53 0.040(2) 0.032(2) 0.0375(19) 0.0018(16) 0.0157(17) -0.0072(16)
C54 0.045(3) 0.052(3) 0.111(4) -0.036(3) 0.045(3) -0.017(2)
C55 0.041(2) 0.067(3) 0.092(4) -0.038(3) 0.037(3) -0.010(2)
C56 0.044(3) 0.061(3) 0.098(4) -0.028(3) 0.047(3) -0.001(2)
C57 0.052(5) 0.106(9) 0.049(5) 0.005(5) 0.023(4) 0.017(6)

loop_
_atom_type_symbol
_atom_type_description
_atom_type_scat_dispersion_real
_atom_type_scat_dispersion_imag
_atom_type_scat_source
C C 0.0033 0.0016 'International Tables Vol C Tables 4.2.6.8 and 6.1.1.4'
H H 0.0000 0.0000 'International Tables Vol C Tables 4.2.6.8 and 6.1.1.4'
N N 0.0061 0.0033 'International Tables Vol C Tables 4.2.6.8 and 6.1.1.4'
O O 0.0106 0.0060 'International Tables Vol C Tables 4.2.6.8 and 6.1.1.4'
Al Al 0.0645 0.0514 'International Tables Vol C Tables 4.2.6.8 and 6.1.1.4'
P P 0.1023 0.0942 'International Tables Vol C Tables 4.2.6.8 and 6.1.1.4'

loop_
_geom_angle_atom_site_label_1
_geom_angle_atom_site_label_2
_geom_angle_atom_site_label_3
_geom_angle
_geom_angle_site_symmetry_1
_geom_angle_site_symmetry_3
O1 Al1 O3 113.60(11) . .
O1 Al1 N2 114.57(11) . .
O3 Al1 N2 107.58(11) . .
O1 Al1 N1 110.12(11) . .
O3 Al1 N1 110.69(11) . .
N2 Al1 N1 99.39(11) . .
O2 P1 O1 115.68(12) . .
O2 P1 C36 112.07(14) . .
O1 P1 C36 105.07(13) . .
O2 P1 C30 112.33(13) . .
O1 P1 C30 104.65(12) . .
C36 P1 C30 106.25(14) . .
O4 P2 O3 115.80(12) . .
O4 P2 C42 114.09(15) . .
O3 P2 C42 105.02(13) . .
O4 P2 C48 108.05(14) . .
O3 P2 C48 108.01(13) . .
C42 P2 C48 105.24(14) . .
P1 O1 Al1 147.36(14) . .
P2 O3 Al1 150.06(14) . .
C7 N1 C6 119.9(2) . .
C7 N1 Al1 115.8(2) . .
C6 N1 Al1 124.20(19) . .
C9 N2 C10 118.0(2) . .
C9 N2 Al1 113.9(2) . .
C10 N2 Al1 127.51(19) . .
C2 C1 C6 118.4(3) . .
C2 C1 C16 118.7(3) . .
C6 C1 C16 122.8(3) . .
C3 C2 C1 121.5(3) . .
C3 C2 H2 119.3 . .
C1 C2 H2 119.3 . .
C2 C3 C4 119.1(3) . .
C2 C3 H3 120.4 . .
C4 C3 H3 120.4 . .
C5 C4 C3 122.0(3) . .
C5 C4 H4 119.0 . .
C3 C4 H4 119.0 . .
C4 C5 C6 118.0(3) . .
C4 C5 C19 120.3(3) . .
C6 C5 C19 121.7(3) . .
C1 C6 C5 120.9(3) . .
C1 C6 N1 120.9(2) . .
C5 C6 N1 118.1(3) . .
N1 C7 C8 122.2(3) . .
N1 C7 C22 119.8(3) . .
C8 C7 C22 118.0(3) . .
C9 C8 C7 128.5(3) . .
C9 C8 H8 115.7 . .
C7 C8 H8 115.7 . .
N2 C9 C8 122.1(3) . .
N2 C9 C23 119.3(3) . .
C8 C9 C23 118.6(3) . .
C15 C10 C11 121.4(3) . .
C15 C10 N2 119.7(3) . .
C11 C10 N2 118.9(3) . .
C12 C11 C10 117.8(3) . .
C12 C11 C24 118.5(3) . .
C10 C11 C24 123.6(3) . .
C13 C12 C11 121.5(3) . .
C13 C12 H12 119.2 . .
C11 C12 H12 119.2 . .
C14 C13 C12 119.4(3) . .
C14 C13 H13 120.3 . .
C12 C13 H13 120.3 . .
C13 C14 C15 122.0(3) . .
C13 C14 H14 119.0 . .
C15 C14 H14 119.0 . .
C14 C15 C10 117.8(3) . .
C14 C15 C27 119.0(3) . .
C10 C15 C27 123.2(3) . .
C1 C16 C17 112.2(3) . .
C1 C16 C18 109.4(3) . .
C17 C16 C18 109.6(3) . .
C1 C16 H16 108.5 . .
C17 C16 H16 108.5 . .
C18 C16 H16 108.5 . .
C16 C17 H17A 109.5 . .
C16 C17 H17B 109.5 . .
H17A C17 H17B 109.5 . .
C16 C17 H17C 109.5 . .
H17A C17 H17C 109.5 . .
H17B C17 H17C 109.5 . .
C16 C18 H18A 109.5 . .
C16 C18 H18B 109.5 . .
H18A C18 H18B 109.5 . .
C16 C18 H18C 109.5 . .
H18A C18 H18C 109.5 . .
H18B C18 H18C 109.5 . .
C5 C19 C20 112.6(3) . .
C5 C19 C21 110.7(3) . .
C20 C19 C21 111.0(3) . .
C5 C19 H19 107.4 . .
C20 C19 H19 107.4 . .
C21 C19 H19 107.4 . .
C19 C20 H20A 109.5 . .
C19 C20 H20B 109.5 . .
H20A C20 H20B 109.5 . .
C19 C20 H20C 109.5 . .
H20A C20 H20C 109.5 . .
H20B C20 H20C 109.5 . .
C19 C21 H21A 109.5 . .
C19 C21 H21B 109.5 . .
H21A C21 H21B 109.5 . .
C19 C21 H21C 109.5 . .
H21A C21 H21C 109.5 . .
H21B C21 H21C 109.5 . .
C7 C22 H22A 109.5 . .
C7 C22 H22B 109.5 . .
H22A C22 H22B 109.5 . .
C7 C22 H22C 109.5 . .
H22A C22 H22C 109.5 . .
H22B C22 H22C 109.5 . .
C9 C23 H23A 109.5 . .
C9 C23 H23B 109.5 . .
H23A C23 H23B 109.5 . .
C9 C23 H23C 109.5 . .
H23A C23 H23C 109.5 . .
H23B C23 H23C 109.5 . .
C11 C24 C25 111.8(3) . .
C11 C24 C26 111.5(3) . .
C25 C24 C26 109.7(3) . .
C11 C24 H24 107.9 . .
C25 C24 H24 107.9 . .
C26 C24 H24 107.9 . .
C24 C25 H25A 109.5 . .
C24 C25 H25B 109.5 . .
H25A C25 H25B 109.5 . .
C24 C25 H25C 109.5 . .
H25A C25 H25C 109.5 . .
H25B C25 H25C 109.5 . .
C24 C26 H26A 109.5 . .
C24 C26 H26B 109.5 . .
H26A C26 H26B 109.5 . .
C24 C26 H26C 109.5 . .
H26A C26 H26C 109.5 . .
H26B C26 H26C 109.5 . .
C15 C27 C29 111.8(3) . .
C15 C27 C28 111.9(3) . .
C29 C27 C28 110.1(3) . .
C15 C27 H27 107.6 . .
C29 C27 H27 107.6 . .
C28 C27 H27 107.6 . .
C27 C28 H28A 109.5 . .
C27 C28 H28B 109.5 . .
H28A C28 H28B 109.5 . .
C27 C28 H28C 109.5 . .
H28A C28 H28C 109.5 . .
H28B C28 H28C 109.5 . .
C27 C29 H29A 109.5 . .
C27 C29 H29B 109.5 . .
H29A C29 H29B 109.5 . .
C27 C29 H29C 109.5 . .
H29A C29 H29C 109.5 . .
H29B C29 H29C 109.5 . .
C35 C30 C31 118.9(3) . .
C35 C30 P1 120.8(2) . .
C31 C30 P1 120.1(2) . .
C32 C31 C30 120.6(3) . .
C32 C31 H31 119.7 . .
C30 C31 H31 119.7 . .
C33 C32 C31 119.5(3) . .
C33 C32 H32 120.3 . .
C31 C32 H32 120.3 . .
C34 C33 C32 120.6(3) . .
C34 C33 H33 119.7 . .
C32 C33 H33 119.7 . .
C33 C34 C35 120.2(3) . .
C33 C34 H34 119.9 . .
C35 C34 H34 119.9 . .
C34 C35 C30 120.2(3) . .
C34 C35 H35 119.9 . .
C30 C35 H35 119.9 . .
C37 C36 C41 118.4(3) . .
C37 C36 P1 122.8(3) . .
C41 C36 P1 118.8(3) . .
C38 C37 C36 120.2(4) . .
C38 C37 H37 119.9 . .
C36 C37 H37 119.9 . .
C39 C38 C37 120.0(4) . .
C39 C38 H38 120.0 . .
C37 C38 H38 120.0 . .
C40 C39 C38 120.9(4) . .
C40 C39 H39 119.6 . .
C38 C39 H39 119.6 . .
C39 C40 C41 119.7(4) . .
C39 C40 H40 120.2 . .
C41 C40 H40 120.2 . .
C40 C41 C36 120.9(4) . .
C40 C41 H41 119.6 . .
C36 C41 H41 119.6 . .
C43 C42 C47 119.4(3) . .
C43 C42 P2 122.9(2) . .
C47 C42 P2 117.7(3) . .
C44 C43 C42 120.3(3) . .
C44 C43 H43 119.9 . .
C42 C43 H43 119.9 . .
C45 C44 C43 119.5(3) . .
C45 C44 H44 120.2 . .
C43 C44 H44 120.2 . .
C44 C45 C46 120.5(3) . .
C44 C45 H45 119.8 . .
C46 C45 H45 119.8 . .
C47 C46 C45 120.3(4) . .
C47 C46 H46 119.9 . .
C45 C46 H46 119.9 . .
C46 C47 C42 120.1(4) . .
C46 C47 H47 120.0 . .
C42 C47 H47 120.0 . .
C49 C48 C53 118.0(3) . .
C49 C48 P2 123.2(3) . .
C53 C48 P2 118.6(2) . .
C48 C49 C50 121.1(3) . .
C48 C49 H49 119.5 . .
C50 C49 H49 119.5 . .
C51 C50 C49 120.2(3) . .
C51 C50 H50 119.9 . .
C49 C50 H50 119.9 . .
C50 C51 C52 119.8(3) . .
C50 C51 H51 120.1 . .
C52 C51 H51 120.1 . .
C51 C52 C53 120.4(4) . .
C51 C52 H52 119.8 . .
C53 C52 H52 119.8 . .
C52 C53 C48 120.5(3) . .
C52 C53 H53 119.7 . .
C48 C53 H53 119.7 . .
C55 C54 C56 121.1(5) . 3_566
C55 C54 H54 119.5 . .
C56 C54 H54 119.5 3_566 .
C54 C55 C56 118.0(5) . .
C54 C55 H55 121.0 . .
C56 C55 H55 121.0 . .
C55 C56 C54 120.9(5) . 3_566
C55 C56 C57 120.3(6) . .
C54 C56 C57 118.7(6) 3_566 .
C55 C56 H56 119.6 . .
C54 C56 H56 119.5 3_566 .
C57 C56 H56 3.1 . .
C56 C57 H56 5.7 . .
C56 C57 H57A 109.5 . .
H56 C57 H57A 108.0 . .
C56 C57 H57B 109.5 . .
H56 C57 H57B 105.3 . .
C56 C57 H57C 109.5 . .
H56 C57 H57C 115.0 . .

loop_
_geom_bond_atom_site_label_1
_geom_bond_atom_site_label_2
_geom_bond_distance
_geom_bond_site_symmetry_2
Al1 O1 1.712(2) .
Al1 O3 1.736(2) .
Al1 N2 1.866(3) .
Al1 N1 1.876(2) .
P1 O2 1.472(2) .
P1 O1 1.562(2) .
P1 C36 1.788(3) .
P1 C30 1.806(3) .
P2 O4 1.474(2) .
P2 O3 1.553(2) .
P2 C42 1.794(3) .
P2 C48 1.813(3) .
N1 C7 1.332(4) .
N1 C6 1.460(4) .
N2 C9 1.352(4) .
N2 C10 1.464(4) .
C1 C2 1.395(4) .
C1 C6 1.406(4) .
C1 C16 1.520(4) .
C2 C3 1.379(4) .
C2 H2 0.9500 .
C3 C4 1.387(4) .
C3 H3 0.9500 .
C4 C5 1.385(4) .
C4 H4 0.9500 .
C5 C6 1.411(4) .
C5 C19 1.519(4) .
C7 C8 1.408(4) .
C7 C22 1.499(4) .
C8 C9 1.396(4) .
C8 H8 0.9500 .
C9 C23 1.501(4) .
C10 C15 1.403(4) .
C10 C11 1.406(4) .
C11 C12 1.402(4) .
C11 C24 1.522(4) .
C12 C13 1.377(5) .
C12 H12 0.9500 .
C13 C14 1.375(5) .
C13 H13 0.9500 .
C14 C15 1.396(4) .
C14 H14 0.9500 .
C15 C27 1.513(4) .
C16 C17 1.527(4) .
C16 C18 1.532(5) .
C16 H16 1.0000 .
C17 H17A 0.9800 .
C17 H17B 0.9800 .
C17 H17C 0.9800 .
C18 H18A 0.9800 .
C18 H18B 0.9800 .
C18 H18C 0.9800 .
C19 C20 1.529(4) .
C19 C21 1.531(4) .
C19 H19 1.0000 .
C20 H20A 0.9800 .
C20 H20B 0.9800 .
C20 H20C 0.9800 .
C21 H21A 0.9800 .
C21 H21B 0.9800 .
C21 H21C 0.9800 .
C22 H22A 0.9800 .
C22 H22B 0.9800 .
C22 H22C 0.9800 .
C23 H23A 0.9800 .
C23 H23B 0.9800 .
C23 H23C 0.9800 .
C24 C25 1.530(5) .
C24 C26 1.539(5) .
C24 H24 1.0000 .
C25 H25A 0.9800 .
C25 H25B 0.9800 .
C25 H25C 0.9800 .
C26 H26A 0.9800 .
C26 H26B 0.9800 .
C26 H26C 0.9800 .
C27 C29 1.527(4) .
C27 C28 1.528(4) .
C27 H27 1.0000 .
C28 H28A 0.9800 .
C28 H28B 0.9800 .
C28 H28C 0.9800 .
C29 H29A 0.9800 .
C29 H29B 0.9800 .
C29 H29C 0.9800 .
C30 C35 1.391(4) .
C30 C31 1.395(4) .
C31 C32 1.389(4) .
C31 H31 0.9500 .
C32 C33 1.381(5) .
C32 H32 0.9500 .
C33 C34 1.373(5) .
C33 H33 0.9500 .
C34 C35 1.389(4) .
C34 H34 0.9500 .
C35 H35 0.9500 .
C36 C37 1.395(5) .
C36 C41 1.398(4) .
C37 C38 1.386(5) .
C37 H37 0.9500 .
C38 C39 1.381(6) .
C38 H38 0.9500 .
C39 C40 1.361(6) .
C39 H39 0.9500 .
C40 C41 1.387(5) .
C40 H40 0.9500 .
C41 H41 0.9500 .
C42 C43 1.390(4) .
C42 C47 1.392(4) .
C43 C44 1.389(4) .
C43 H43 0.9500 .
C44 C45 1.379(5) .
C44 H44 0.9500 .
C45 C46 1.380(5) .
C45 H45 0.9500 .
C46 C47 1.376(5) .
C46 H46 0.9500 .
C47 H47 0.9500 .
C48 C49 1.385(4) .
C48 C53 1.390(4) .
C49 C50 1.387(5) .
C49 H49 0.9500 .
C50 C51 1.363(5) .
C50 H50 0.9500 .
C51 C52 1.375(5) .
C51 H51 0.9500 .
C52 C53 1.387(5) .
C52 H52 0.9500 .
C53 H53 0.9500 .
C54 C55 1.354(7) .
C54 C56 1.367(6) 3_566
C54 H54 0.9500 .
C55 C56 1.360(6) .
C55 H55 0.9500 .
C56 C54 1.367(6) 3_566
C56 C57 1.466(3) .
C56 H56 0.9500 .
C57 H56 0.5200 .
C57 H57A 0.9800 .
C57 H57B 0.9800 .
C57 H57C 0.9800 .

loop_
_geom_torsion_atom_site_label_1
_geom_torsion_atom_site_label_2
_geom_torsion_atom_site_label_3
_geom_torsion_atom_site_label_4
_geom_torsion
_geom_torsion_site_symmetry_1
_geom_torsion_site_symmetry_4
O2 P1 O1 Al1 21.2(3) . .
C36 P1 O1 Al1 -102.9(3) . .
C30 P1 O1 Al1 145.4(3) . .
O3 Al1 O1 P1 -9.9(3) . .
N2 Al1 O1 P1 114.3(3) . .
N1 Al1 O1 P1 -134.7(3) . .
O4 P2 O3 Al1 6.7(4) . .
C42 P2 O3 Al1 133.5(3) . .
C48 P2 O3 Al1 -114.6(3) . .
O1 Al1 O3 P2 -145.3(3) . .
N2 Al1 O3 P2 86.8(3) . .
N1 Al1 O3 P2 -20.9(3) . .
O1 Al1 N1 C7 -159.13(19) . .
O3 Al1 N1 C7 74.4(2) . .
N2 Al1 N1 C7 -38.5(2) . .
O1 Al1 N1 C6 24.3(2) . .
O3 Al1 N1 C6 -102.1(2) . .
N2 Al1 N1 C6 144.9(2) . .
O1 Al1 N2 C9 160.52(19) . .
O3 Al1 N2 C9 -72.1(2) . .
N1 Al1 N2 C9 43.2(2) . .
O1 Al1 N2 C10 -28.0(3) . .
O3 Al1 N2 C10 99.3(2) . .
N1 Al1 N2 C10 -145.3(2) . .
C6 C1 C2 C3 -0.5(5) . .
C16 C1 C2 C3 -177.8(3) . .
C1 C2 C3 C4 0.7(5) . .
C2 C3 C4 C5 0.0(5) . .
C3 C4 C5 C6 -0.9(5) . .
C3 C4 C5 C19 179.0(3) . .
C2 C1 C6 C5 -0.3(4) . .
C16 C1 C6 C5 176.8(3) . .
C2 C1 C6 N1 -178.8(3) . .
C16 C1 C6 N1 -1.6(4) . .
C4 C5 C6 C1 1.0(4) . .
C19 C5 C6 C1 -178.8(3) . .
C4 C5 C6 N1 179.5(3) . .
C19 C5 C6 N1 -0.3(4) . .
C7 N1 C6 C1 -85.3(3) . .
Al1 N1 C6 C1 91.1(3) . .
C7 N1 C6 C5 96.2(3) . .
Al1 N1 C6 C5 -87.4(3) . .
C6 N1 C7 C8 -168.9(3) . .
Al1 N1 C7 C8 14.4(4) . .
C6 N1 C7 C22 9.8(4) . .
Al1 N1 C7 C22 -166.9(2) . .
N1 C7 C8 C9 16.1(5) . .
C22 C7 C8 C9 -162.6(3) . .
C10 N2 C9 C8 162.9(3) . .
Al1 N2 C9 C8 -24.7(3) . .
C10 N2 C9 C23 -18.3(4) . .
Al1 N2 C9 C23 154.0(2) . .
C7 C8 C9 N2 -9.9(5) . .
C7 C8 C9 C23 171.4(3) . .
C9 N2 C10 C15 99.3(3) . .
Al1 N2 C10 C15 -71.9(4) . .
C9 N2 C10 C11 -80.1(4) . .
Al1 N2 C10 C11 108.7(3) . .
C15 C10 C11 C12 0.4(5) . .
N2 C10 C11 C12 179.9(3) . .
C15 C10 C11 C24 -178.8(3) . .
N2 C10 C11 C24 0.6(5) . .
C10 C11 C12 C13 0.5(5) . .
C24 C11 C12 C13 179.9(3) . .
C11 C12 C13 C14 0.0(6) . .
C12 C13 C14 C15 -1.5(6) . .
C13 C14 C15 C10 2.4(5) . .
C13 C14 C15 C27 -177.4(3) . .
C11 C10 C15 C14 -1.8(5) . .
N2 C10 C15 C14 178.7(3) . .
C11 C10 C15 C27 177.9(3) . .
N2 C10 C15 C27 -1.5(4) . .
C2 C1 C16 C17 -52.4(4) . .
C6 C1 C16 C17 130.4(3) . .
C2 C1 C16 C18 69.5(4) . .
C6 C1 C16 C18 -107.6(3) . .
C4 C5 C19 C20 -31.7(4) . .
C6 C5 C19 C20 148.2(3) . .
C4 C5 C19 C21 93.3(4) . .
C6 C5 C19 C21 -86.9(3) . .
C12 C11 C24 C25 46.8(4) . .
C10 C11 C24 C25 -133.9(3) . .
C12 C11 C24 C26 -76.4(4) . .
C10 C11 C24 C26 102.9(4) . .
C14 C15 C27 C29 51.9(4) . .
C10 C15 C27 C29 -127.9(3) . .
C14 C15 C27 C28 -72.3(4) . .
C10 C15 C27 C28 108.0(3) . .
O2 P1 C30 C35 83.7(3) . .
O1 P1 C30 C35 -42.6(3) . .
C36 P1 C30 C35 -153.4(2) . .
O2 P1 C30 C31 -91.8(3) . .
O1 P1 C30 C31 141.9(2) . .
C36 P1 C30 C31 31.1(3) . .
C35 C30 C31 C32 0.4(4) . .
P1 C30 C31 C32 176.0(2) . .
C30 C31 C32 C33 0.9(5) . .
C31 C32 C33 C34 -1.5(5) . .
C32 C33 C34 C35 0.8(5) . .
C33 C34 C35 C30 0.4(5) . .
C31 C30 C35 C34 -1.0(4) . .
P1 C30 C35 C34 -176.6(2) . .
O2 P1 C36 C37 -162.9(3) . .
O1 P1 C36 C37 -36.5(3) . .
C30 P1 C36 C37 74.0(3) . .
O2 P1 C36 C41 19.0(3) . .
O1 P1 C36 C41 145.4(2) . .
C30 P1 C36 C41 -104.0(3) . .
C41 C36 C37 C38 0.3(5) . .
P1 C36 C37 C38 -177.7(3) . .
C36 C37 C38 C39 0.5(6) . .
C37 C38 C39 C40 -1.1(6) . .
C38 C39 C40 C41 0.9(6) . .
C39 C40 C41 C36 0.0(5) . .
C37 C36 C41 C40 -0.5(5) . .
P1 C36 C41 C40 177.6(3) . .
O4 P2 C42 C43 143.0(3) . .
O3 P2 C42 C43 15.2(3) . .
C48 P2 C42 C43 -98.7(3) . .
O4 P2 C42 C47 -37.2(3) . .
O3 P2 C42 C47 -165.1(3) . .
C48 P2 C42 C47 81.0(3) . .
C47 C42 C43 C44 -0.7(5) . .
P2 C42 C43 C44 179.1(2) . .
C42 C43 C44 C45 -0.3(5) . .
C43 C44 C45 C46 0.9(6) . .
C44 C45 C46 C47 -0.5(6) . .
C45 C46 C47 C42 -0.6(6) . .
C43 C42 C47 C46 1.2(5) . .
P2 C42 C47 C46 -178.6(3) . .
O4 P2 C48 C49 131.5(3) . .
O3 P2 C48 C49 -102.5(3) . .
C42 P2 C48 C49 9.3(3) . .
O4 P2 C48 C53 -42.1(3) . .
O3 P2 C48 C53 83.8(3) . .
C42 P2 C48 C53 -164.4(3) . .
C53 C48 C49 C50 0.6(5) . .
P2 C48 C49 C50 -173.1(3) . .
C48 C49 C50 C51 -1.5(6) . .
C49 C50 C51 C52 1.0(6) . .
C50 C51 C52 C53 0.2(6) . .
C51 C52 C53 C48 -1.1(6) . .
C49 C48 C53 C52 0.7(5) . .
P2 C48 C53 C52 174.7(3) . .
C56 C54 C55 C56 0.7(7) 3_566 .
C54 C55 C56 C54 -0.7(7) . 3_566
C54 C55 C56 C57 -177.2(5) . .
